data_2100519
loop_
_publ_author_name
'Asilo\'e J. Mora'
'Michella Brunelli'
'Andrew N. Fitch'
'Jonathan Wright'
'Maria E. B\'aez'
'Francisco L\'opez-Carrasquero'

_publ_section_title
;
 Structures of (<i>S</i>)-({-})-4-oxo-2-azetidinecarboxylic acid and
 3-azetidinecarboxylic acid from powder synchrotron diffraction data
;
_journal_coeditor_code AV5050
_journal_issue 4
_journal_name_full 'Acta Crystallographica Section B'
_journal_page_first 606
_journal_page_last 611
_journal_paper_doi 10.1107/S0108768106013887
_journal_volume 62
_journal_year 2006
_chemical_formula_analytical 'C4 H5 N O3'
_chemical_formula_moiety 'C4 H5 N O3'
_chemical_formula_sum 'C4 H5 N O3'
_chemical_formula_weight 114.68
_chemical_name_systematic '(S)-4-(-)-oxo-2-azetidinonecarboxilyc acid'
_space_group_IT_number 19
_symmetry_cell_setting orthorhombic
_symmetry_space_group_name_Hall 'P 2ac 2ab'
_symmetry_space_group_name_H-M 'P 21 21 21'
_cell_angle_alpha 90.0
_cell_angle_beta 90.0
_cell_angle_gamma 90.0
_cell_formula_units_Z 4
_cell_length_a 8.94684(2)
_cell_length_b 7.66956(2)
_cell_length_c 7.27555(2)
_cell_measurement_temperature 295
_cell_volume 499.236(2)
_computing_structure_refinement GSAS
_computing_structure_solution EXPO-SIRPOW
_diffrn_radiation_type synchrotron
_diffrn_radiation_wavelength 0.84933
_exptl_absorpt_coefficient_mu 0.16
_exptl_absorpt_correction_T_max 1.00000
_exptl_absorpt_correction_T_min 1.00000
_exptl_absorpt_process_details
;   GSAS Absorption/surface roughness correction: function number 0
 No correction is applied.
;
_exptl_crystal_density_meas 1.5310(10)
_refine_ls_goodness_of_fit_all 2.81
_refine_ls_matrix_type full
_refine_ls_number_parameters 76
_refine_ls_number_restraints 13
_refine_ls_shift/su_max 0.92
_refine_ls_shift/su_mean 0.16
_reflns_number_total 218
_cod_data_source_file av5050.cif
_cod_data_source_block I
_cod_depositor_comments
;
The following automatic conversions were performed:
'_geom_bond_publ_flag' value 'N' changed to 'n' according to
'/home/saulius/struct/CIF-dictionaries/cif_core.dic' dictionary named
'cif_core.dic' version 2.4.1 from 2010-06-29 (38
times).

'_geom_angle_publ_flag' value 'N' changed to 'n' according to
'/home/saulius/struct/CIF-dictionaries/cif_core.dic' dictionary named
'cif_core.dic' version 2.4.1 from 2010-06-29 (22 times).

Automatic conversion script
Id: cif_fix_enum 1527 2010-12-29 10:47:43Z saulius 

The following automatic conversions were performed:

'_geom_bond_publ_flag' value 'N' changed to 'n' according to
/home/saulius/struct/CIF-dictionaries/cif_core.dic dictionary named
'cif_core.dic' version 2.4.1 from 2010-06-29 (38
times).

'_geom_angle_publ_flag' value 'N' changed to 'n' according
to /home/saulius/struct/CIF-dictionaries/cif_core.dic dictionary
named 'cif_core.dic' version 2.4.1 from 2010-06-29 (22 times).

Automatic conversion script
Id: cif_fix_values 1715 2011-07-08 13:25:40Z adriana 
;
_cod_original_cell_volume 499.237(2)
_cod_database_code 2100519
_cod_database_fobs_code 2100519

loop_
_symmetry_equiv_pos_site_id
_symmetry_equiv_pos_as_xyz
1 +x,+y,+z
2 +x+1/2,-y+1/2,-z
3 -x,+y+1/2,-z+1/2
4 -x+1/2,-y,+z+1/2

loop_
_atom_site_type_symbol
_atom_site_label
_atom_site_fract_x
_atom_site_fract_y
_atom_site_fract_z
_atom_site_U_iso_or_equiv
_atom_site_thermal_displace_type
_atom_site_occupancy
C C1 0.1999(3) 0.3180(4) 0.4980(4) 0.0367(15) Uiso 1.0
N N1 0.1261(3) 0.1666(3) 0.5866(4) 0.0436(11) Uiso 1.0
C C3 0.1237(3) 0.0664(4) 0.4294(5) 0.0629(16) Uiso 1.0
C C4 0.1158(3) 0.4943(4) 0.4970(4) 0.0374(14) Uiso 1.0
O O1 0.0783(2) -0.0787(3) 0.4139(3) 0.0679(10) Uiso 1.0
O O2 0.1926(2) 0.6135(3) 0.4067(3) 0.0456(8) Uiso 1.0
O O3 -0.0011(2) 0.5128(3) 0.5778(3) 0.0461(8) Uiso 1.0
C C2 0.1954(4) 0.2126(4) 0.3106(4) 0.0378(15) Uiso 1.0
H H1 0.307(2) 0.347(3) 0.542(3) 0.06 Uiso 1.0
H H2 0.312(2) 0.191(3) 0.269(2) 0.06 Uiso 1.0
H H3 0.133(2) 0.263(3) 0.180(3) 0.06 Uiso 1.0
H H4 0.098(2) 0.184(3) 0.725(2) 0.06 Uiso 1.0
H H5 0.112(4) 0.697(5) 0.402(5) 0.06 Uiso 1.0

loop_
_atom_type_symbol
_atom_type_scat_dispersion_real
_atom_type_scat_dispersion_imag
_atom_type_scat_source
C 0.017 0.009 International_Tables_Vol_C
O 0.047 0.032 International_Tables_Vol_C
N 0.029 0.018 International_Tables_Vol_C
H 0.000 0.000 International_Tables_Vol_C

loop_
_geom_angle_atom_site_label_1
_geom_angle_atom_site_label_2
_geom_angle_atom_site_label_3
_geom_angle_site_symmetry_1
_geom_angle_site_symmetry_3
_geom_angle
_geom_angle_publ_flag
N1 C1 C4 1_555 1_555 118.0(2) n
N1 C1 C2 1_555 1_555 87.9(2) n
N1 C1 H1 1_555 1_555 116.5(11) n
C4 C1 C2 1_555 1_555 115.4(2) n
C4 C1 H1 1_555 1_555 105.3(11) n
C2 C1 H1 1_555 1_555 113.5(11) n
C1 N1 C3 1_555 1_555 94.7(2) n
C1 N1 H4 1_555 1_555 115.1(14) n
C3 N1 H4 1_555 1_555 150.1(14) n
N1 C3 O1 1_555 1_555 127.3(3) n
N1 C3 C2 1_555 1_555 93.0(2) n
O1 C3 C2 1_555 1_555 139.7(3) n
C1 C4 O2 1_555 1_555 110.8(3) n
C1 C4 O3 1_555 1_555 121.4(3) n
O2 C4 O3 1_555 1_555 127.7(3) n
C4 O2 H5 1_555 1_555 95.(2) n
C1 C2 C3 1_555 1_555 84.3(2) n
C1 C2 H2 1_555 1_555 106.8(10) n
C1 C2 H3 1_555 1_555 122.9(11) n
C3 C2 H2 1_555 1_555 115.9(12) n
C3 C2 H3 1_555 1_555 119.4(11) n
H2 C2 H3 1_555 1_555 106.4(14) n

loop_
_geom_bond_atom_site_label_1
_geom_bond_atom_site_label_2
_geom_bond_site_symmetry_2
_geom_bond_distance
_geom_bond_publ_flag
C1 N1 1_555 1.483(4) n
C1 C3 1_555 2.106(4) n
C1 C4 1_555 1.548(4) n
C1 C2 1_555 1.585(4) n
C1 H1 1_555 1.034(19) n
N1 C1 1_555 1.483(4) n
N1 C3 1_555 1.378(4) n
N1 C2 1_555 2.131(4) n
N1 H4 1_555 1.049(18) n
C3 C1 1_555 2.106(4) n
C3 N1 1_555 1.378(4) n
C3 O1 1_555 1.190(4) n
C3 C2 1_555 1.554(5) n
C4 C1 1_555 1.548(4) n
C4 O2 1_555 1.319(4) n
C4 O3 1_555 1.208(4) n
C4 H1 1_555 2.076(19) n
C4 H5 1_555 1.70(4) n
O1 C3 1_555 1.190(4) n
O1 H5 1_545 1.75(4) n
O2 C4 1_555 1.319(4) n
O2 H5 1_555 0.96(4) n
O3 C4 1_555 1.208(4) n
C2 C1 1_555 1.585(4) n
C2 N1 1_555 2.131(4) n
C2 C3 1_555 1.554(5) n
C2 H2 1_555 1.10(2) n
C2 H3 1_555 1.17(2) n
H1 C1 1_555 1.034(19) n
H1 C4 1_555 2.076(19) n
H2 C2 1_555 1.10(2) n
H2 H3 1_555 1.82(3) n
H3 C2 1_555 1.17(2) n
H3 H2 1_555 1.82(3) n
H4 N1 1_555 1.049(18) n
H5 C4 1_555 1.70(4) n
H5 O1 1_565 1.75(4) n
H5 O2 1_555 0.96(4) n
